data_7102897
loop_
_publ_author_name
'Butts, Craig P'
'Green, Michael'
'Hooper, Thomas N'
'Kilby, Richard J'
'McGrady, John E'
'Pantazis, Dimitrios A'
'Russell, Christopher A'

_publ_section_title
;
 1,2-Diphosphinobenzene as a synthon for the 1,2,3-triphospha- and
 2-arsa-1,3-diphosphaindenyl anions and a stable organo derivative of
 the P8 unit of Hittorf's phosphorus.
;
_journal_issue 7
_journal_name_full 'Chemical communications (Cambridge, England)'
_journal_page_first 856
_journal_page_last 858
_journal_paper_doi 10.1039/b717204d
_journal_year 2008
_chemical_formula_moiety 'C12 H8 P8'
_chemical_formula_sum 'C12 H8 P8'
_chemical_formula_weight 399.94
_space_group_IT_number 2
_symmetry_cell_setting triclinic
_symmetry_space_group_name_Hall '-P 1'
_symmetry_space_group_name_H-M 'P -1'
_atom_sites_solution_hydrogens geom
_atom_sites_solution_primary direct
_atom_sites_solution_secondary difmap
_audit_creation_method SHELXL-97
_cell_angle_alpha 92.7378(11)
_cell_angle_beta 92.6832(12)
_cell_angle_gamma 107.1699(11)
_cell_formula_units_Z 2
_cell_length_a 6.6704(1)
_cell_length_b 10.8568(2)
_cell_length_c 10.9239(2)
_cell_measurement_reflns_used 3533
_cell_measurement_temperature 100(2)
_cell_measurement_theta_max 70.13
_cell_measurement_theta_min 4.06
_cell_volume 753.44(2)
_computing_cell_refinement 'SMART v5.625 (Bruker-AXS, 1997-2001)'
_computing_data_collection 'SMART v5.625 (Bruker-AXS, 1997-2001)'
_computing_data_reduction
;
SAINT v7.06A (Bruker-AXS, 1997-2003) & SHELXTL v6.14 (Bruker-AXS, 2003)
;
_computing_molecular_graphics 'Bruker SHELXTL'
_computing_publication_material 'Bruker SHELXTL'
_computing_structure_refinement 'SHELXL-97 (Sheldrick, 1997)'
_computing_structure_solution 'SHELXS-97 (Sheldrick, 1990)'
_diffrn_ambient_temperature 100
_diffrn_detector 'CCD plate'
_diffrn_detector_area_resol_mean 5.602
_diffrn_detector_type 'Bruker-AXS SMART 6000'
_diffrn_measured_fraction_theta_full 0.897
_diffrn_measured_fraction_theta_max 0.897
_diffrn_measurement_details 'frames, 0.3\% width'
_diffrn_measurement_device 'three-circle diffractometer'
_diffrn_measurement_device_type 'Bruker-AXS D8'
_diffrn_measurement_method '\w scans'
_diffrn_measurement_specimen_support 'glass fibre'
_diffrn_radiation_collimation 'Osmic CMF12-38Cu6 (blue) mirror optics'
_diffrn_radiation_monochromator 'Osmic CMF12-38Cu6 (blue) mirror optics'
_diffrn_radiation_probe x-ray
_diffrn_radiation_type 'Cu K\a'
_diffrn_radiation_wavelength 1.5418
_diffrn_reflns_av_R_equivalents 0.0367
_diffrn_reflns_av_sigmaI/netI 0.0485
_diffrn_reflns_limit_h_max 8
_diffrn_reflns_limit_h_min -8
_diffrn_reflns_limit_k_max 12
_diffrn_reflns_limit_k_min -13
_diffrn_reflns_limit_l_max 13
_diffrn_reflns_limit_l_min -13
_diffrn_reflns_number 5874
_diffrn_reflns_theta_full 70.06
_diffrn_reflns_theta_max 70.06
_diffrn_reflns_theta_min 4.06
_diffrn_source rotating-anode
_diffrn_source_current 120
_diffrn_source_power 4.8
_diffrn_source_size '3 x 0.3mm'
_diffrn_source_target Cu
_diffrn_source_type 'MAC Science M18XCE'
_diffrn_source_voltage 40
_exptl_absorpt_coefficient_mu 8.527
_exptl_absorpt_correction_T_max 0.43
_exptl_absorpt_correction_T_min 0.21
_exptl_absorpt_correction_type multi-scan
_exptl_absorpt_process_details 'SADABS v2.05 (Sheldrick, 2003)'
_exptl_crystal_colour yellow
_exptl_crystal_density_diffrn 1.763
_exptl_crystal_density_method none
_exptl_crystal_description block
_exptl_crystal_F_000 400
_exptl_crystal_size_max 0.25
_exptl_crystal_size_mid 0.10
_exptl_crystal_size_min 0.10
_refine_diff_density_max 0.586
_refine_diff_density_min -0.672
_refine_diff_density_rms 0.106
_refine_ls_extinction_method none
_refine_ls_goodness_of_fit_ref 1.023
_refine_ls_hydrogen_treatment constr
_refine_ls_matrix_type full
_refine_ls_number_parameters 181
_refine_ls_number_reflns 2570
_refine_ls_number_restraints 0
_refine_ls_restrained_S_all 1.023
_refine_ls_R_factor_all 0.0404
_refine_ls_R_factor_gt 0.0372
_refine_ls_shift/su_max 0.000
_refine_ls_shift/su_mean 0.000
_refine_ls_structure_factor_coef Fsqd
_refine_ls_weighting_details 'calc w=1/[\s^2^(Fo^2^)+(0.0719P)^2^] where P=(Fo^2^+2Fc^2^)/3'
_refine_ls_weighting_scheme calc
_refine_ls_wR_factor_gt 0.0999
_refine_ls_wR_factor_ref 0.1028
_reflns_number_gt 2323
_reflns_number_total 2570
_reflns_threshold_expression >2\s(I)
_cod_data_source_file b717204d.txt
_cod_data_source_block 3a
_cod_depositor_comments
;
The following automatic conversions were performed:
'_symmetry_cell_setting' value 'Triclinic' changed to 'triclinic'
according to '/home/saulius/struct/CIF-dictionaries/cif_core.dic'
dictionary named 'cif_core.dic' version 2.4.1 from
2010-06-29.

'_diffrn_radiation_probe' value 'X-ray' changed to 'x-ray'
according to '/home/saulius/struct/CIF-dictionaries/cif_core.dic'
dictionary named 'cif_core.dic' version 2.4.1 from 2010-06-29.

Automatic conversion script
Id: cif_fix_enum 1527 2010-12-29 10:47:43Z saulius 
;
_cod_database_code 7102897

loop_
_symmetry_equiv_pos_as_xyz
'x, y, z'
'-x, -y, -z'

loop_
_atom_site_label
_atom_site_type_symbol
_atom_site_fract_x
_atom_site_fract_y
_atom_site_fract_z
_atom_site_U_iso_or_equiv
_atom_site_adp_type
_atom_site_occupancy
_atom_site_symmetry_multiplicity
_atom_site_calc_flag
_atom_site_refinement_flags
_atom_site_disorder_assembly
_atom_site_disorder_group
P1 P -0.00624(10) 0.54750(6) 0.69279(5) 0.01466(18) Uani 1 1 d . . .
P2 P 0.32002(10) 0.57412(6) 0.63275(5) 0.01536(18) Uani 1 1 d . . .
P3 P 0.05340(9) 0.62437(6) 0.88758(5) 0.01393(18) Uani 1 1 d . . .
P4 P 0.52098(10) 0.66718(6) 0.80105(6) 0.01582(18) Uani 1 1 d . . .
C1 C 0.2205(4) 0.7891(2) 0.8696(2) 0.0163(5) Uani 1 1 d . . .
C2 C 0.1474(4) 0.8943(2) 0.8948(2) 0.0201(6) Uani 1 1 d . . .
H2 H 0.0101 0.8813 0.9223 0.024 Uiso 1 1 calc R . .
C3 C 0.2762(5) 1.0189(3) 0.8797(2) 0.0239(6) Uani 1 1 d . . .
H3 H 0.2259 1.0909 0.8960 0.029 Uiso 1 1 calc R . .
C4 C 0.4768(5) 1.0380(3) 0.8412(2) 0.0241(6) Uani 1 1 d . . .
H4 H 0.5640 1.1232 0.8315 0.029 Uiso 1 1 calc R . .
C5 C 0.5522(4) 0.9334(3) 0.8164(2) 0.0207(6) Uani 1 1 d . . .
H5 H 0.6903 0.9474 0.7898 0.025 Uiso 1 1 calc R . .
C6 C 0.4250(4) 0.8078(2) 0.8306(2) 0.0162(5) Uani 1 1 d . . .
P5 P -0.08583(10) 0.35220(6) 0.76564(6) 0.01464(18) Uani 1 1 d . . .
P6 P 0.38096(10) 0.38936(6) 0.67675(6) 0.01568(18) Uani 1 1 d . . .
C7 C -0.0502(4) 0.2597(2) 0.6280(2) 0.0166(5) Uani 1 1 d . . .
C8 C -0.2236(4) 0.1772(2) 0.5603(2) 0.0192(6) Uani 1 1 d . . .
H8 H -0.3612 0.1668 0.5864 0.023 Uiso 1 1 calc R . .
C9 C -0.1948(4) 0.1101(3) 0.4544(2) 0.0219(6) Uani 1 1 d . . .
H9 H -0.3133 0.0549 0.4072 0.026 Uiso 1 1 calc R . .
C10 C 0.0055(5) 0.1230(3) 0.4174(2) 0.0218(6) Uani 1 1 d . . .
H10 H 0.0239 0.0751 0.3460 0.026 Uiso 1 1 calc R . .
C11 C 0.1792(4) 0.2055(2) 0.4839(2) 0.0197(6) Uani 1 1 d . . .
H11 H 0.3163 0.2144 0.4576 0.024 Uiso 1 1 calc R . .
C12 C 0.1535(4) 0.2753(2) 0.5890(2) 0.0154(5) Uani 1 1 d . . .
P7 P 0.32609(10) 0.55707(6) 0.94180(5) 0.01422(17) Uani 1 1 d . . .
P8 P 0.22463(10) 0.35873(6) 0.85226(5) 0.01475(18) Uani 1 1 d . . .

loop_
_atom_site_aniso_label
_atom_site_aniso_U_11
_atom_site_aniso_U_22
_atom_site_aniso_U_33
_atom_site_aniso_U_23
_atom_site_aniso_U_13
_atom_site_aniso_U_12
P1 0.0135(3) 0.0151(3) 0.0153(3) 0.0014(2) -0.0023(2) 0.0044(3)
P2 0.0147(3) 0.0161(3) 0.0140(3) 0.0017(3) 0.0007(2) 0.0026(3)
P3 0.0124(3) 0.0145(3) 0.0150(3) 0.0013(2) 0.0002(2) 0.0042(3)
P4 0.0119(3) 0.0177(3) 0.0166(3) 0.0005(3) 0.0001(3) 0.0026(3)
C1 0.0194(13) 0.0150(12) 0.0130(11) -0.0013(9) -0.0042(10) 0.0039(10)
C2 0.0254(15) 0.0178(13) 0.0171(12) -0.0008(10) -0.0028(11) 0.0073(11)
C3 0.0369(17) 0.0161(13) 0.0193(13) -0.0003(11) -0.0035(12) 0.0097(12)
C4 0.0361(17) 0.0136(12) 0.0171(12) 0.0004(10) -0.0050(12) 0.0003(12)
C5 0.0234(14) 0.0194(13) 0.0150(12) 0.0009(10) -0.0021(10) 0.0003(11)
C6 0.0174(12) 0.0170(12) 0.0124(11) 0.0005(10) -0.0036(9) 0.0030(10)
P5 0.0119(3) 0.0146(3) 0.0165(3) 0.0009(3) -0.0002(3) 0.0027(3)
P6 0.0129(3) 0.0172(3) 0.0171(3) 0.0003(3) 0.0000(3) 0.0050(3)
C7 0.0189(13) 0.0148(12) 0.0164(12) 0.0018(10) -0.0015(10) 0.0058(10)
C8 0.0169(13) 0.0159(12) 0.0241(13) 0.0055(10) -0.0015(11) 0.0035(10)
C9 0.0265(15) 0.0168(13) 0.0202(13) 0.0007(10) -0.0082(11) 0.0046(11)
C10 0.0311(15) 0.0200(13) 0.0151(12) 0.0022(11) -0.0022(11) 0.0093(12)
C11 0.0246(14) 0.0189(13) 0.0179(12) 0.0053(10) 0.0031(11) 0.0090(11)
C12 0.0158(12) 0.0131(12) 0.0161(12) 0.0019(10) -0.0021(10) 0.0025(10)
P7 0.0130(3) 0.0161(3) 0.0139(3) 0.0014(2) -0.0018(2) 0.0050(3)
P8 0.0146(3) 0.0149(3) 0.0151(3) 0.0019(2) -0.0016(2) 0.0051(3)

loop_
_atom_type_symbol
_atom_type_description
_atom_type_scat_dispersion_real
_atom_type_scat_dispersion_imag
_atom_type_scat_source
C C 0.0181 0.0091 'International Tables Vol C Tables 4.2.6.8 and 6.1.1.4'
H H 0.0000 0.0000 'International Tables Vol C Tables 4.2.6.8 and 6.1.1.4'
P P 0.2955 0.4335 'International Tables Vol C Tables 4.2.6.8 and 6.1.1.4'

loop_
_geom_angle_atom_site_label_1
_geom_angle_atom_site_label_2
_geom_angle_atom_site_label_3
_geom_angle
_geom_angle_site_symmetry_1
_geom_angle_site_symmetry_3
_geom_angle_publ_flag
P3 P1 P5 86.36(3) . . ?
P3 P1 P2 102.36(3) . . ?
P5 P1 P2 102.24(3) . . ?
P6 P2 P4 88.13(3) . . ?
P6 P2 P1 103.14(3) . . ?
P4 P2 P1 102.69(3) . . ?
C1 P3 P7 92.65(9) . . ?
C1 P3 P1 100.66(8) . . ?
P7 P3 P1 100.17(3) . . ?
C6 P4 P7 92.30(8) . . ?
C6 P4 P2 100.50(8) . . ?
P7 P4 P2 99.09(3) . . ?
C2 C1 C6 120.4(2) . . ?
C2 C1 P3 120.6(2) . . ?
C6 C1 P3 119.04(19) . . ?
C1 C2 C3 119.8(3) . . ?
C1 C2 H2 120.1 . . ?
C3 C2 H2 120.1 . . ?
C4 C3 C2 120.2(3) . . ?
C4 C3 H3 119.9 . . ?
C2 C3 H3 119.9 . . ?
C3 C4 C5 120.5(2) . . ?
C3 C4 H4 119.8 . . ?
C5 C4 H4 119.8 . . ?
C4 C5 C6 120.1(3) . . ?
C4 C5 H5 120.0 . . ?
C6 C5 H5 120.0 . . ?
C5 C6 C1 119.1(2) . . ?
C5 C6 P4 121.3(2) . . ?
C1 C6 P4 119.66(19) . . ?
C7 P5 P8 92.93(9) . . ?
C7 P5 P1 98.99(8) . . ?
P8 P5 P1 99.93(3) . . ?
C12 P6 P8 92.63(8) . . ?
C12 P6 P2 99.04(8) . . ?
P8 P6 P2 98.90(3) . . ?
C8 C7 C12 120.1(2) . . ?
C8 C7 P5 120.2(2) . . ?
C12 C7 P5 119.67(19) . . ?
C9 C8 C7 119.7(2) . . ?
C9 C8 H8 120.2 . . ?
C7 C8 H8 120.2 . . ?
C10 C9 C8 120.4(2) . . ?
C10 C9 H9 119.8 . . ?
C8 C9 H9 119.8 . . ?
C9 C10 C11 120.3(2) . . ?
C9 C10 H10 119.8 . . ?
C11 C10 H10 119.8 . . ?
C10 C11 C12 120.2(3) . . ?
C10 C11 H11 119.9 . . ?
C12 C11 H11 119.9 . . ?
C11 C12 C7 119.3(2) . . ?
C11 C12 P6 121.2(2) . . ?
C7 C12 P6 119.47(19) . . ?
P3 P7 P4 92.64(3) . . ?
P3 P7 P8 100.56(3) . . ?
P4 P7 P8 101.43(3) . . ?
P5 P8 P6 93.20(3) . . ?
P5 P8 P7 100.82(3) . . ?
P6 P8 P7 101.58(3) . . ?

loop_
_geom_bond_atom_site_label_1
_geom_bond_atom_site_label_2
_geom_bond_distance
_geom_bond_site_symmetry_2
_geom_bond_publ_flag
P1 P3 2.2221(9) . ?
P1 P5 2.2241(8) . ?
P1 P2 2.2428(9) . ?
P2 P6 2.2305(9) . ?
P2 P4 2.2338(9) . ?
P3 C1 1.832(3) . ?
P3 P7 2.2178(9) . ?
P4 C6 1.842(3) . ?
P4 P7 2.2199(8) . ?
C1 C2 1.388(4) . ?
C1 C6 1.408(4) . ?
C2 C3 1.395(4) . ?
C2 H2 0.9500 . ?
C3 C4 1.381(4) . ?
C3 H3 0.9500 . ?
C4 C5 1.392(4) . ?
C4 H4 0.9500 . ?
C5 C6 1.398(4) . ?
C5 H5 0.9500 . ?
P5 C7 1.832(3) . ?
P5 P8 2.2164(9) . ?
P6 C12 1.843(3) . ?
P6 P8 2.2175(9) . ?
C7 C8 1.390(4) . ?
C7 C12 1.408(4) . ?
C8 C9 1.389(4) . ?
C8 H8 0.9500 . ?
C9 C10 1.383(4) . ?
C9 H9 0.9500 . ?
C10 C11 1.385(4) . ?
C10 H10 0.9500 . ?
C11 C12 1.390(4) . ?
C11 H11 0.9500 . ?
P7 P8 2.2199(9) . ?

loop_
_geom_torsion_atom_site_label_1
_geom_torsion_atom_site_label_2
_geom_torsion_atom_site_label_3
_geom_torsion_atom_site_label_4
_geom_torsion
_geom_torsion_site_symmetry_1
_geom_torsion_site_symmetry_2
_geom_torsion_site_symmetry_3
_geom_torsion_site_symmetry_4
_geom_torsion_publ_flag
P3 P1 P2 P6 89.73(4) . . . . ?
P5 P1 P2 P6 0.82(4) . . . . ?
P3 P1 P2 P4 -1.31(4) . . . . ?
P5 P1 P2 P4 -90.22(4) . . . . ?
P5 P1 P3 C1 159.54(9) . . . . ?
P2 P1 P3 C1 57.79(9) . . . . ?
P5 P1 P3 P7 64.86(3) . . . . ?
P2 P1 P3 P7 -36.88(4) . . . . ?
P6 P2 P4 C6 -158.21(9) . . . . ?
P1 P2 P4 C6 -55.16(9) . . . . ?
P6 P2 P4 P7 -64.14(3) . . . . ?
P1 P2 P4 P7 38.91(4) . . . . ?
P7 P3 C1 C2 -147.6(2) . . . . ?
P1 P3 C1 C2 111.5(2) . . . . ?
P7 P3 C1 C6 31.97(19) . . . . ?
P1 P3 C1 C6 -68.90(19) . . . . ?
C6 C1 C2 C3 0.9(4) . . . . ?
P3 C1 C2 C3 -179.5(2) . . . . ?
C1 C2 C3 C4 -0.8(4) . . . . ?
C2 C3 C4 C5 0.3(4) . . . . ?
C3 C4 C5 C6 -0.1(4) . . . . ?
C4 C5 C6 C1 0.3(4) . . . . ?
C4 C5 C6 P4 -179.02(19) . . . . ?
C2 C1 C6 C5 -0.7(4) . . . . ?
P3 C1 C6 C5 179.7(2) . . . . ?
C2 C1 C6 P4 178.61(19) . . . . ?
P3 C1 C6 P4 -1.0(3) . . . . ?
P7 P4 C6 C5 148.7(2) . . . . ?
P2 P4 C6 C5 -111.6(2) . . . . ?
P7 P4 C6 C1 -30.57(19) . . . . ?
P2 P4 C6 C1 69.1(2) . . . . ?
P3 P1 P5 C7 -159.48(9) . . . . ?
P2 P1 P5 C7 -57.62(9) . . . . ?
P3 P1 P5 P8 -64.88(3) . . . . ?
P2 P1 P5 P8 36.98(4) . . . . ?
P4 P2 P6 C12 158.51(8) . . . . ?
P1 P2 P6 C12 55.92(9) . . . . ?
P4 P2 P6 P8 64.38(3) . . . . ?
P1 P2 P6 P8 -38.21(4) . . . . ?
P8 P5 C7 C8 151.8(2) . . . . ?
P1 P5 C7 C8 -107.7(2) . . . . ?
P8 P5 C7 C12 -30.0(2) . . . . ?
P1 P5 C7 C12 70.5(2) . . . . ?
C12 C7 C8 C9 0.2(4) . . . . ?
P5 C7 C8 C9 178.4(2) . . . . ?
C7 C8 C9 C10 1.2(4) . . . . ?
C8 C9 C10 C11 -1.5(4) . . . . ?
C9 C10 C11 C12 0.4(4) . . . . ?
C10 C11 C12 C7 1.0(4) . . . . ?
C10 C11 C12 P6 -178.16(19) . . . . ?
C8 C7 C12 C11 -1.3(4) . . . . ?
P5 C7 C12 C11 -179.53(19) . . . . ?
C8 C7 C12 P6 177.88(19) . . . . ?
P5 C7 C12 P6 -0.4(3) . . . . ?
P8 P6 C12 C11 -150.4(2) . . . . ?
P2 P6 C12 C11 110.2(2) . . . . ?
P8 P6 C12 C7 30.46(19) . . . . ?
P2 P6 C12 C7 -68.99(19) . . . . ?
C1 P3 P7 P4 -41.24(8) . . . . ?
P1 P3 P7 P4 60.09(4) . . . . ?
C1 P3 P7 P8 -143.38(8) . . . . ?
P1 P3 P7 P8 -42.05(4) . . . . ?
C6 P4 P7 P3 40.61(8) . . . . ?
P2 P4 P7 P3 -60.40(4) . . . . ?
C6 P4 P7 P8 141.94(8) . . . . ?
P2 P4 P7 P8 40.93(4) . . . . ?
C7 P5 P8 P6 39.60(8) . . . . ?
P1 P5 P8 P6 -60.06(4) . . . . ?
C7 P5 P8 P7 142.04(8) . . . . ?
P1 P5 P8 P7 42.37(4) . . . . ?
C12 P6 P8 P5 -39.60(9) . . . . ?
P2 P6 P8 P5 59.98(4) . . . . ?
C12 P6 P8 P7 -141.33(8) . . . . ?
P2 P6 P8 P7 -41.75(4) . . . . ?
P3 P7 P8 P5 -0.23(4) . . . . ?
P4 P7 P8 P5 -95.13(4) . . . . ?
P3 P7 P8 P6 95.35(4) . . . . ?
P4 P7 P8 P6 0.45(4) . . . . ?

loop_
_cod_related_entry_id
_cod_related_entry_database
_cod_related_entry_code
1 ChemSpider 21119092
